data_4036537
loop_
_publ_author_name
'Banerjee, Shaibal'
'Sinha, Saikat'
'Pradhan, Padmanava'
'Caruso, Alessio'
'Liebowitz, Daniel'
'Parrish, Damon'
'Rossi, Miriam'
'Zajc, Barbara'

_publ_section_title
;
 Regiospecifically Fluorinated Polycyclic Aromatic Hydrocarbons via
 Julia-Kocienski Olefination and Oxidative Photocyclization. Effect of
 Fluorine Atom Substitution on Molecular Shape.
;
_journal_issue 10
_journal_name_full 'The Journal of organic chemistry'
_journal_page_first 3983
_journal_page_last 3993
_journal_paper_doi 10.1021/acs.joc.5b02580
_journal_volume 81
_journal_year 2016
_chemical_formula_sum 'C18 H12'
_chemical_formula_weight 228.28
_space_group_IT_number 15
_space_group_name_Hall '-C 2yc'
_space_group_name_H-M_alt 'C 1 2/c 1'
_symmetry_cell_setting monoclinic
_symmetry_space_group_name_H-M 'C 1 2/c 1'
_atom_sites_solution_hydrogens geom
_atom_sites_solution_primary direct
_atom_sites_solution_secondary difmap
_audit_creation_method SHELXL-97
_cell_angle_alpha 90.00
_cell_angle_beta 97.56(3)
_cell_angle_gamma 90.00
_cell_formula_units_Z 4
_cell_length_a 22.64(4)
_cell_length_b 6.163(12)
_cell_length_c 8.231(15)
_cell_measurement_reflns_used 2089
_cell_measurement_temperature 125(2)
_cell_measurement_theta_max 29.72
_cell_measurement_theta_min 3.43
_cell_volume 1138(4)
_computing_cell_refinement 'Bruker SAINT'
_computing_data_collection 'Bruker APEX2'
_computing_data_reduction 'Bruker SAINT'
_computing_molecular_graphics 'Bruker SHELXTL'
_computing_publication_material 'Bruker SHELXTL'
_computing_structure_refinement 'SHELXL-97 (Sheldrick, 2008)'
_computing_structure_solution 'SHELXS-97 (Sheldrick, 2008)'
_diffrn_ambient_temperature 125(2)
_diffrn_measured_fraction_theta_full 0.993
_diffrn_measured_fraction_theta_max 0.993
_diffrn_measurement_device_type 'Bruker APEX-II CCD'
_diffrn_measurement_method '\f and \w scans'
_diffrn_radiation_monochromator graphite
_diffrn_radiation_source 'fine-focus sealed tube'
_diffrn_radiation_type MoK\a
_diffrn_radiation_wavelength 0.71073
_diffrn_reflns_av_R_equivalents 0.0423
_diffrn_reflns_av_sigmaI/netI 0.0365
_diffrn_reflns_limit_h_max 30
_diffrn_reflns_limit_h_min -30
_diffrn_reflns_limit_k_max 8
_diffrn_reflns_limit_k_min -8
_diffrn_reflns_limit_l_max 11
_diffrn_reflns_limit_l_min -11
_diffrn_reflns_number 6906
_diffrn_reflns_theta_full 28.68
_diffrn_reflns_theta_max 28.68
_diffrn_reflns_theta_min 1.82
_exptl_absorpt_coefficient_mu 0.075
_exptl_absorpt_correction_T_max 0.9792
_exptl_absorpt_correction_T_min 0.9734
_exptl_absorpt_correction_type empirical
_exptl_absorpt_process_details SADABS
_exptl_crystal_colour colourless
_exptl_crystal_density_diffrn 1.332
_exptl_crystal_density_method 'not measured'
_exptl_crystal_description triangular
_exptl_crystal_F_000 480
_exptl_crystal_size_max 0.36
_exptl_crystal_size_mid 0.28
_exptl_crystal_size_min 0.28
_refine_diff_density_max 0.448
_refine_diff_density_min -0.303
_refine_diff_density_rms 0.074
_refine_ls_extinction_method none
_refine_ls_goodness_of_fit_ref 1.039
_refine_ls_hydrogen_treatment refall
_refine_ls_matrix_type full
_refine_ls_number_parameters 106
_refine_ls_number_reflns 1460
_refine_ls_number_restraints 0
_refine_ls_restrained_S_all 1.039
_refine_ls_R_factor_all 0.0886
_refine_ls_R_factor_gt 0.0544
_refine_ls_shift/su_max 0.000
_refine_ls_shift/su_mean 0.000
_refine_ls_structure_factor_coef Fsqd
_refine_ls_weighting_details 'calc w=1/[\s^2^(Fo^2^)+(0.1277P)^2^+0.6470P] where P=(Fo^2^+2Fc^2^)/3'
_refine_ls_weighting_scheme calc
_refine_ls_wR_factor_gt 0.1584
_refine_ls_wR_factor_ref 0.2090
_reflns_number_gt 945
_reflns_number_total 1460
_reflns_threshold_expression >2sigma(I)
_cod_data_source_file jo5b02580_si_004.cif
_cod_data_source_block chry3_0m
_cod_depositor_comments
;
The following automatic conversions were performed:

data item '_symmetry_cell_setting' value 'Monoclinic' was changed to
'monoclinic' in accordance with the
/home/saulius/struct/COD-crude-data/automatic-downloads/DataCite-retrospective/ACS/depositions/lib/dictionaries/cif_core.dic
dictionary named 'cif_core.dic' version 2.4.2 last updated on
2011-04-26.

Automatic conversion script
Id: cif_fix_values 6909 2019-04-08 15:41:33Z antanas 
;
_cod_original_sg_symbol_H-M C2/c
_cod_database_code 4036537

loop_
_symmetry_equiv_pos_as_xyz
'x, y, z'
'-x, y, -z+1/2'
'x+1/2, y+1/2, z'
'-x+1/2, y+1/2, -z+1/2'
'-x, -y, -z'
'x, -y, z-1/2'
'-x+1/2, -y+1/2, -z'
'x+1/2, -y+1/2, z-1/2'

loop_
_atom_site_label
_atom_site_type_symbol
_atom_site_fract_x
_atom_site_fract_y
_atom_site_fract_z
_atom_site_U_iso_or_equiv
_atom_site_adp_type
_atom_site_occupancy
_atom_site_symmetry_multiplicity
_atom_site_calc_flag
C1 C 0.22600(9) -0.0129(3) 0.3983(2) 0.0245(5) Uani 1 1 d
C2 C 0.26292(8) 0.1639(2) 0.4609(2) 0.0218(4) Uani 1 1 d
C3 C 0.32580(8) 0.1685(3) 0.4436(2) 0.0223(4) Uani 1 1 d
C4 C 0.35450(9) 0.0027(3) 0.3645(2) 0.0257(5) Uani 1 1 d
C5 C 0.41391(9) 0.0153(3) 0.3489(3) 0.0294(5) Uani 1 1 d
C6 C 0.44818(9) 0.1931(3) 0.4124(2) 0.0297(5) Uani 1 1 d
C7 C 0.42171(9) 0.3562(3) 0.4894(2) 0.0282(5) Uani 1 1 d
C8 C 0.36060(8) 0.3480(3) 0.5068(2) 0.0238(5) Uani 1 1 d
C9 C 0.33290(8) 0.5184(3) 0.5865(2) 0.0250(5) Uani 1 1 d
H1 H 0.2439(10) -0.132(4) 0.343(3) 0.035(6) Uiso 1 1 d
H4 H 0.3307(10) -0.124(4) 0.319(3) 0.032(6) Uiso 1 1 d
H5 H 0.4329(11) -0.101(4) 0.285(3) 0.039(6) Uiso 1 1 d
H6 H 0.4916(10) 0.202(4) 0.401(3) 0.033(6) Uiso 1 1 d
H7 H 0.4448(11) 0.471(4) 0.536(3) 0.035(6) Uiso 1 1 d
H9 H 0.3580(10) 0.639(4) 0.631(3) 0.033(6) Uiso 1 1 d

loop_
_atom_site_aniso_label
_atom_site_aniso_U_11
_atom_site_aniso_U_22
_atom_site_aniso_U_33
_atom_site_aniso_U_23
_atom_site_aniso_U_13
_atom_site_aniso_U_12
C1 0.0348(10) 0.0161(8) 0.0233(9) -0.0021(7) 0.0067(7) -0.0004(7)
C2 0.0304(9) 0.0162(8) 0.0198(9) 0.0008(6) 0.0072(7) -0.0004(6)
C3 0.0305(9) 0.0185(8) 0.0189(9) 0.0019(6) 0.0066(7) -0.0003(6)
C4 0.0330(10) 0.0207(9) 0.0243(10) -0.0013(7) 0.0068(8) 0.0011(7)
C5 0.0349(11) 0.0263(9) 0.0285(11) -0.0010(8) 0.0097(8) 0.0035(7)
C6 0.0287(9) 0.0301(10) 0.0315(11) 0.0021(8) 0.0091(8) 0.0022(7)
C7 0.0317(10) 0.0254(9) 0.0283(10) 0.0000(7) 0.0073(8) -0.0034(7)
C8 0.0308(9) 0.0199(8) 0.0216(9) 0.0014(6) 0.0069(7) -0.0002(6)
C9 0.0322(10) 0.0182(8) 0.0252(10) -0.0020(7) 0.0063(8) -0.0030(7)

loop_
_atom_type_symbol
_atom_type_description
_atom_type_scat_dispersion_real
_atom_type_scat_dispersion_imag
_atom_type_scat_source
C C 0.0033 0.0016 'International Tables Vol C Tables 4.2.6.8 and 6.1.1.4'
H H 0.0000 0.0000 'International Tables Vol C Tables 4.2.6.8 and 6.1.1.4'

loop_
_geom_angle_atom_site_label_1
_geom_angle_atom_site_label_2
_geom_angle_atom_site_label_3
_geom_angle
_geom_angle_site_symmetry_1
C9 C1 C2 121.45(18) 7_556
C9 C1 H1 119.7(13) 7_556
C2 C1 H1 118.9(13) .
C2 C2 C1 118.8(2) 7_556
C2 C2 C3 120.2(2) 7_556
C1 C2 C3 121.02(16) .
C4 C3 C8 117.8(2) .
C4 C3 C2 123.19(17) .
C8 C3 C2 119.01(17) .
C5 C4 C3 121.22(18) .
C5 C4 H4 119.9(13) .
C3 C4 H4 118.8(13) .
C4 C5 C6 120.68(18) .
C4 C5 H5 119.7(14) .
C6 C5 H5 119.5(14) .
C7 C6 C5 119.5(2) .
C7 C6 H6 120.0(13) .
C5 C6 H6 120.5(13) .
C6 C7 C8 121.06(19) .
C6 C7 H7 119.4(14) .
C8 C7 H7 119.5(14) .
C7 C8 C3 119.74(18) .
C7 C8 C9 121.11(18) .
C3 C8 C9 119.1(2) .
C1 C9 C8 121.41(17) 7_556
C1 C9 H9 121.0(13) 7_556
C8 C9 H9 117.6(13) .

loop_
_geom_bond_atom_site_label_1
_geom_bond_atom_site_label_2
_geom_bond_distance
_geom_bond_site_symmetry_2
C1 C9 1.356(4) 7_556
C1 C2 1.428(3) .
C1 H1 0.98(2) .
C2 C2 1.408(4) 7_556
C2 C3 1.449(4) .
C3 C4 1.415(3) .
C3 C8 1.417(3) .
C4 C5 1.370(4) .
C4 H4 1.00(2) .
C5 C6 1.404(3) .
C5 H5 1.02(3) .
C6 C7 1.368(3) .
C6 H6 1.00(2) .
C7 C8 1.410(4) .
C7 H7 0.93(3) .
C8 C9 1.426(3) .
C9 C1 1.356(4) 7_556
C9 H9 0.98(2) .

loop_
_geom_torsion_atom_site_label_1
_geom_torsion_atom_site_label_2
_geom_torsion_atom_site_label_3
_geom_torsion_atom_site_label_4
_geom_torsion
_geom_torsion_site_symmetry_1
_geom_torsion_site_symmetry_4
C9 C1 C2 C2 -0.3(3) 7_556 7_556
C9 C1 C2 C3 -179.83(16) 7_556 .
C2 C2 C3 C4 -179.1(2) 7_556 .
C1 C2 C3 C4 0.4(3) . .
C2 C2 C3 C8 0.1(3) 7_556 .
C1 C2 C3 C8 179.64(17) . .
C8 C3 C4 C5 -0.2(3) . .
C2 C3 C4 C5 179.03(17) . .
C3 C4 C5 C6 0.5(3) . .
C4 C5 C6 C7 -0.6(3) . .
C5 C6 C7 C8 0.4(3) . .
C6 C7 C8 C3 -0.1(3) . .
C6 C7 C8 C9 -179.75(17) . .
C4 C3 C8 C7 0.0(3) . .
C2 C3 C8 C7 -179.27(15) . .
C4 C3 C8 C9 179.65(15) . .
C2 C3 C8 C9 0.4(3) . .
C7 C8 C9 C1 179.08(17) . 7_556
C3 C8 C9 C1 -0.6(3) . 7_556
